data_1534447
loop_
_publ_author_name
'Rybakov, V.B.'
'Grafov, A.V.'
'Aslanov, L.A.'
'Volkov, S.V.'
'Fokina, Z.A.'
'Pekhn'o, V.I.'

_publ_section_title
;
 Crystal and molecular structures of binuclear complex of rhodium(III)
 chloride with selenium dichloride and complex of iridium(III) chloride
 with sulfur dichloride and trichloride
;
_journal_name_full 'Zhurnal Strukturnoi Khimii (Issue-No. from 1981)'
_journal_page_first 146
_journal_page_last 148
_journal_volume 33
_journal_year 1992
_chemical_formula_sum 'Cl14 Rh2 Se4'
_chemical_name_systematic '(Rh2 Cl6 (Se Cl2)4)'
_space_group_IT_number 14
_symmetry_space_group_name_Hall '-P 2bc'
_symmetry_space_group_name_H-M 'P 1 1 21/b'
_cell_angle_alpha 90
_cell_angle_beta 90
_cell_angle_gamma 95.92
_cell_formula_units_Z 2
_cell_length_a 7.883
_cell_length_b 10.672
_cell_length_c 12.928
_cell_volume 1081.798
_citation_journal_id_ASTM ZSTKAI
_cod_data_source_file Rybakov_ZSTKAI_1992_1264.cif
_cod_data_source_block Cl14Rh2Se4
_cod_original_sg_symbol_Hall '-P 2ybc (-x,z,y)'
_cod_database_code 1534447

loop_
_symmetry_equiv_pos_as_xyz
x,y,z
-x,-y+1/2,z+1/2
-x,-y,-z
x,y-1/2,-z-1/2

loop_
_atom_site_label
_atom_site_type_symbol
_atom_site_fract_x
_atom_site_fract_y
_atom_site_fract_z
_atom_site_occupancy
_atom_site_U_iso_or_equiv
Se1 Se+2 -0.2383 0.1584 0.0885 1 0.0
Cl4 Cl-1 -0.211 0.3201 -0.0114 1 0.0
Se2 Se+2 0.2262 0.2831 0.1578 1 0.0
Cl6 Cl-1 0.324 0.3644 0.0144 1 0.0
Cl7 Cl-1 0.069 0.4271 0.2042 1 0.0
Cl3 Cl-1 0.3242 0.0305 0.1117 1 0.0
Cl2 Cl-1 0.0242 0.0807 0.2837 1 0.0
Cl1 Cl-1 0.0789 0.1124 -0.0772 1 0.0
Rh1 Rh+3 0.0492 0.1005 0.1069 1 0.0
Cl5 Cl-1 -0.309 0.2523 0.227 1 0.0
